data_7001489
loop_
_publ_author_name
'Li, Hao-Hong'
'Chen, Zhi-Rong'
'Cheng, Li-Chuan'
'Feng, Miao'
'Zheng, Hui-Dong'
'Li, Jun-Qian'

_publ_section_title
;
 Three silver iodides with zero and one-dimensional hybrid structures
 directed by conjugated organic templates: synthesis and theoretical
 study
;
_journal_issue 25
_journal_name_full 'Dalton Transactions'
_journal_page_first 4888
_journal_page_last 4895
_journal_paper_doi 10.1039/b902465d
_journal_year 2009
_chemical_formula_moiety '2(C14 H18 N), 0.5(Ag2 I10)'
_chemical_formula_sum 'C28 H36 Ag I5 N2'
_chemical_formula_weight 1142.96
_chemical_name_systematic
;
?
;
_space_group_IT_number 2
_symmetry_cell_setting triclinic
_symmetry_space_group_name_Hall '-P 1'
_symmetry_space_group_name_H-M 'P -1'
_atom_sites_solution_hydrogens geom
_atom_sites_solution_primary direct
_atom_sites_solution_secondary difmap
_audit_creation_method SHELXL-97
_cell_angle_alpha 96.627(2)
_cell_angle_beta 101.964(2)
_cell_angle_gamma 113.395(4)
_cell_formula_units_Z 2
_cell_length_a 10.4611(12)
_cell_length_b 12.2477(14)
_cell_length_c 15.6559(14)
_cell_measurement_reflns_used 25
_cell_measurement_temperature 293(2)
_cell_measurement_theta_max 18
_cell_measurement_theta_min 12
_cell_volume 1756.8(3)
_computing_cell_refinement 'TEXRAY software'
_computing_data_collection 'TEXRAY software (Molecular Structure Corporation, 1999)'
_computing_data_reduction 'TEXSAN (Molecular Structure Corporation, 1999)'
_computing_molecular_graphics 'ORTEX (P.McArdle, 1995)'
_computing_publication_material 'SHELXL-97/2 (Sheldrick,1997)')'
_computing_structure_refinement 'SHELXL-97 (Sheldrick, 1997)'
_computing_structure_solution 'SHELXS-97 (Sheldrick, 1997)'
_diffrn_ambient_temperature 293(2)
_diffrn_detector_area_resol_mean None
_diffrn_measured_fraction_theta_full 0.983
_diffrn_measured_fraction_theta_max 0.983
_diffrn_measurement_device_type 'Rigaku Weissenberg IP'
_diffrn_measurement_method 'scintillation counter'
_diffrn_radiation_monochromator graphite
_diffrn_radiation_source 'rotor target'
_diffrn_radiation_type MoK\a
_diffrn_radiation_wavelength 0.71073
_diffrn_reflns_av_R_equivalents 0.0252
_diffrn_reflns_av_sigmaI/netI 0.0395
_diffrn_reflns_limit_h_max 13
_diffrn_reflns_limit_h_min -13
_diffrn_reflns_limit_k_max 15
_diffrn_reflns_limit_k_min -10
_diffrn_reflns_limit_l_max 20
_diffrn_reflns_limit_l_min -20
_diffrn_reflns_number 13577
_diffrn_reflns_theta_full 27.48
_diffrn_reflns_theta_max 27.48
_diffrn_reflns_theta_min 2.46
_diffrn_standards_decay_% 'not measured'
_diffrn_standards_interval_count 'not measured'
_diffrn_standards_interval_time 'not measured'
_diffrn_standards_number 0
_exptl_absorpt_coefficient_mu 4.986
_exptl_absorpt_correction_T_max 1.00
_exptl_absorpt_correction_T_min 0.25
_exptl_absorpt_correction_type multi-scan
_exptl_absorpt_process_details 'TEXRAY software (Molecular Structure Corporation, 1999)'
_exptl_crystal_colour Colourless
_exptl_crystal_density_diffrn 2.161
_exptl_crystal_density_method 'not measured'
_exptl_crystal_description Block
_exptl_crystal_F_000 1060
_exptl_crystal_size_max 0.50
_exptl_crystal_size_mid 0.40
_exptl_crystal_size_min 0.20
_refine_diff_density_max 1.240
_refine_diff_density_min -1.326
_refine_diff_density_rms 0.144
_refine_ls_extinction_method none
_refine_ls_goodness_of_fit_ref 1.023
_refine_ls_hydrogen_treatment constr
_refine_ls_matrix_type full
_refine_ls_number_parameters 329
_refine_ls_number_reflns 7924
_refine_ls_number_restraints 2
_refine_ls_restrained_S_all 1.022
_refine_ls_R_factor_all 0.0554
_refine_ls_R_factor_gt 0.0389
_refine_ls_shift/su_max 0.000
_refine_ls_shift/su_mean 0.000
_refine_ls_structure_factor_coef Fsqd
_refine_ls_weighting_details 'calc w=1/[\s^2^(Fo^2^)+(0.0510P)^2^+0.0000P] where P=(Fo^2^+2Fc^2^)/3'
_refine_ls_weighting_scheme calc
_refine_ls_wR_factor_gt 0.0971
_refine_ls_wR_factor_ref 0.1038
_reflns_number_gt 5726
_reflns_number_total 7924
_reflns_threshold_expression >2sigma(I)
_cod_data_source_file b902465d.txt
_cod_data_source_block 1
_cod_depositor_comments
;
The following automatic conversions were performed:
'_symmetry_cell_setting' value 'Triclinic' changed to 'triclinic'
according to '/home/saulius/struct/CIF-dictionaries/cif_core.dic'
dictionary named 'cif_core.dic' version 2.4.1 from
2010-06-29.

'_exptl_absorpt_correction_type' value 'Multi-Scan' changed
to 'multi-scan' according to
'/home/saulius/struct/CIF-dictionaries/cif_core.dic' dictionary named
'cif_core.dic' version 2.4.1 from 2010-06-29.

Automatic conversion script
Id: cif_fix_enum 1527 2010-12-29 10:47:43Z saulius 
;
_cod_original_sg_symbol_Hall -P1
_cod_original_sg_symbol_H-M P-1
_cod_database_code 7001489

loop_
_symmetry_equiv_pos_as_xyz
'x, y, z'
'-x, -y, -z'

loop_
_atom_site_label
_atom_site_type_symbol
_atom_site_fract_x
_atom_site_fract_y
_atom_site_fract_z
_atom_site_U_iso_or_equiv
_atom_site_adp_type
_atom_site_occupancy
_atom_site_symmetry_multiplicity
_atom_site_calc_flag
_atom_site_refinement_flags
_atom_site_disorder_assembly
_atom_site_disorder_group
Ag1 Ag 0.50571(5) 0.06807(5) 0.42305(4) 0.06438(15) Uani 1 1 d . . .
I1 I 0.26189(4) -0.01379(4) 0.49354(3) 0.05610(12) Uani 1 1 d . . .
I2 I 0.59974(3) 0.29778(3) 0.38591(2) 0.04372(10) Uani 1 1 d . . .
I3 I 0.39925(4) -0.08931(3) 0.23791(3) 0.05873(12) Uani 1 1 d . . .
I4 I 0.09590(5) -0.27286(4) 0.12944(3) 0.05743(12) Uani 1 1 d . . .
I5 I -0.18193(5) -0.44960(5) 0.02578(3) 0.07393(15) Uani 1 1 d . . .
N1 N 0.7163(4) 0.4154(4) 0.6280(3) 0.0391(9) Uani 1 1 d . . .
N2 N 0.9033(5) 0.8837(4) 0.7775(3) 0.0463(10) Uani 1 1 d . . .
C1 C 0.7918(6) 0.3508(5) 0.6393(4) 0.0510(13) Uani 1 1 d . . .
H1 H 0.7479 0.2741 0.6515 0.061 Uiso 1 1 calc R . .
C2 C 0.9316(6) 0.3916(6) 0.6339(4) 0.0559(15) Uani 1 1 d . . .
H2 H 0.9830 0.3455 0.6451 0.067 Uiso 1 1 calc R . .
C3 C 0.9932(6) 0.5005(6) 0.6118(4) 0.0523(14) Uani 1 1 d . . .
H3 H 1.0877 0.5291 0.6072 0.063 Uiso 1 1 calc R . .
C4 C 0.9165(5) 0.5706(5) 0.5956(3) 0.0404(11) Uani 1 1 d . . .
C5 C 0.9742(6) 0.6824(5) 0.5681(4) 0.0503(13) Uani 1 1 d . . .
H5 H 1.0670 0.7118 0.5606 0.060 Uiso 1 1 calc R . .
C6 C 0.8951(6) 0.7470(5) 0.5526(4) 0.0537(14) Uani 1 1 d . . .
H6 H 0.9332 0.8195 0.5336 0.064 Uiso 1 1 calc R . .
C7 C 0.7559(6) 0.7040(5) 0.5652(4) 0.0512(13) Uani 1 1 d . . .
H7 H 0.7034 0.7496 0.5556 0.061 Uiso 1 1 calc R . .
C8 C 0.6960(5) 0.5966(5) 0.5914(3) 0.0415(12) Uani 1 1 d . . .
H8 H 0.6039 0.5696 0.5997 0.050 Uiso 1 1 calc R . .
C9 C 0.7746(5) 0.5275(4) 0.6054(3) 0.0370(11) Uani 1 1 d . . .
C10 C 0.5672(5) 0.3621(5) 0.6383(4) 0.0453(12) Uani 1 1 d . . .
H10A H 0.5273 0.2738 0.6227 0.054 Uiso 1 1 calc R . .
H10B H 0.5062 0.3870 0.5974 0.054 Uiso 1 1 calc R . .
C11 C 0.5661(6) 0.4021(5) 0.7326(4) 0.0502(13) Uani 1 1 d . . .
H11A H 0.5928 0.4889 0.7450 0.060 Uiso 1 1 calc R . .
H11B H 0.6379 0.3880 0.7739 0.060 Uiso 1 1 calc R . .
C12 C 0.4176(6) 0.3341(6) 0.7480(4) 0.0568(15) Uani 1 1 d . . .
H12 H 0.3812 0.2478 0.7196 0.068 Uiso 1 1 calc R . .
C13 C 0.3089(7) 0.3774(8) 0.7057(5) 0.081(2) Uani 1 1 d . . .
H13A H 0.2205 0.3377 0.7218 0.122 Uiso 1 1 calc R . .
H13B H 0.2897 0.3581 0.6418 0.122 Uiso 1 1 calc R . .
H13C H 0.3470 0.4641 0.7265 0.122 Uiso 1 1 calc R . .
C14 C 0.4309(9) 0.3420(9) 0.8462(5) 0.093(3) Uani 1 1 d . . .
H14A H 0.4603 0.4249 0.8754 0.139 Uiso 1 1 calc R . .
H14B H 0.5020 0.3151 0.8717 0.139 Uiso 1 1 calc R . .
H14C H 0.3389 0.2910 0.8541 0.139 Uiso 1 1 calc R . .
C15 C 0.9382(8) 0.9777(6) 0.7375(4) 0.0641(17) Uani 1 1 d . . .
H15 H 0.8742 1.0129 0.7255 0.077 Uiso 1 1 calc R . .
C16 C 1.0636(8) 1.0242(6) 0.7134(5) 0.0708(19) Uani 1 1 d . . .
H16 H 1.0855 1.0907 0.6865 0.085 Uiso 1 1 calc R . .
C17 C 1.1571(7) 0.9718(7) 0.7293(4) 0.0681(18) Uani 1 1 d . . .
H17 H 1.2430 1.0026 0.7129 0.082 Uiso 1 1 calc R . .
C18 C 1.1245(6) 0.8716(5) 0.7704(4) 0.0490(13) Uani 1 1 d D . .
C19 C 1.2149(7) 0.8127(7) 0.7853(4) 0.0699(19) Uani 1 1 d D . .
H19 H 1.3014 0.8415 0.7695 0.084 Uiso 1 1 calc R . .
C20 C 1.1771(8) 0.7125(8) 0.8232(5) 0.079(2) Uani 1 1 d D . .
H20 H 1.2359 0.6720 0.8313 0.095 Uiso 1 1 calc R . .
C21 C 1.0476(8) 0.6720(7) 0.8496(5) 0.0708(19) Uani 1 1 d . . .
H21 H 1.0233 0.6058 0.8769 0.085 Uiso 1 1 calc R . .
C22 C 0.9586(6) 0.7271(6) 0.8362(4) 0.0557(15) Uani 1 1 d . . .
H22 H 0.8741 0.6992 0.8543 0.067 Uiso 1 1 calc R . .
C23 C 0.9933(5) 0.8257(5) 0.7952(4) 0.0448(12) Uani 1 1 d . . .
C24 C 0.7654(6) 0.8434(6) 0.8041(4) 0.0539(14) Uani 1 1 d . . .
H24A H 0.7200 0.7551 0.7939 0.065 Uiso 1 1 calc R . .
H24B H 0.6995 0.8676 0.7667 0.065 Uiso 1 1 calc R . .
C25 C 0.7896(6) 0.8967(6) 0.9010(4) 0.0534(14) Uani 1 1 d . . .
H25A H 0.8421 0.9848 0.9125 0.064 Uiso 1 1 calc R . .
H25B H 0.8486 0.8669 0.9386 0.064 Uiso 1 1 calc R . .
C26 C 0.6464(8) 0.8634(6) 0.9254(4) 0.0697(18) Uani 1 1 d D . .
H26 H 0.5853 0.8902 0.8852 0.084 Uiso 1 1 calc R . .
C27 C 0.5644(8) 0.7274(7) 0.9181(5) 0.085(2) Uani 1 1 d D . .
H27A H 0.5262 0.6860 0.8561 0.128 Uiso 1 1 calc R . .
H27B H 0.4861 0.7126 0.9449 0.128 Uiso 1 1 calc R . .
H27C H 0.6290 0.6975 0.9485 0.128 Uiso 1 1 calc R . .
C28 C 0.6815(12) 0.9323(10) 1.0204(6) 0.139(5) Uani 1 1 d D . .
H28A H 0.5931 0.9197 1.0355 0.209 Uiso 1 1 calc R . .
H28B H 0.7375 1.0177 1.0251 0.209 Uiso 1 1 calc R . .
H28C H 0.7363 0.9030 1.0608 0.209 Uiso 1 1 calc R . .

loop_
_atom_site_aniso_label
_atom_site_aniso_U_11
_atom_site_aniso_U_22
_atom_site_aniso_U_33
_atom_site_aniso_U_23
_atom_site_aniso_U_13
_atom_site_aniso_U_12
Ag1 0.0623(3) 0.0548(3) 0.0838(4) 0.0311(3) 0.0259(3) 0.0261(2)
I1 0.0473(2) 0.0574(2) 0.0754(3) 0.0337(2) 0.02372(19) 0.02590(18)
I2 0.03631(18) 0.03602(18) 0.0566(2) 0.01137(16) 0.01285(15) 0.01316(14)
I3 0.0646(3) 0.0405(2) 0.0653(3) 0.01210(19) 0.0125(2) 0.01961(19)
I4 0.0731(3) 0.0476(2) 0.0570(2) 0.01252(19) 0.0162(2) 0.0322(2)
I5 0.0609(3) 0.0682(3) 0.0883(3) 0.0196(3) 0.0102(2) 0.0282(2)
N1 0.036(2) 0.035(2) 0.041(2) 0.0092(19) 0.0101(18) 0.0103(18)
N2 0.045(2) 0.043(2) 0.048(3) 0.009(2) 0.005(2) 0.020(2)
C1 0.056(3) 0.039(3) 0.062(4) 0.020(3) 0.017(3) 0.021(3)
C2 0.052(3) 0.055(4) 0.074(4) 0.019(3) 0.020(3) 0.034(3)
C3 0.036(3) 0.056(4) 0.068(4) 0.010(3) 0.015(3) 0.025(3)
C4 0.035(3) 0.035(3) 0.046(3) 0.004(2) 0.011(2) 0.011(2)
C5 0.045(3) 0.044(3) 0.055(3) 0.010(3) 0.018(3) 0.011(3)
C6 0.057(3) 0.041(3) 0.059(4) 0.014(3) 0.018(3) 0.014(3)
C7 0.053(3) 0.044(3) 0.055(3) 0.013(3) 0.007(3) 0.022(3)
C8 0.036(3) 0.042(3) 0.051(3) 0.008(2) 0.011(2) 0.022(2)
C9 0.034(2) 0.034(2) 0.038(3) 0.007(2) 0.007(2) 0.011(2)
C10 0.035(3) 0.036(3) 0.056(3) 0.012(2) 0.014(2) 0.005(2)
C11 0.039(3) 0.050(3) 0.056(3) 0.012(3) 0.016(2) 0.013(2)
C12 0.051(3) 0.049(3) 0.074(4) 0.019(3) 0.032(3) 0.016(3)
C13 0.048(4) 0.098(6) 0.110(6) 0.043(5) 0.029(4) 0.034(4)
C14 0.094(6) 0.114(7) 0.091(5) 0.046(5) 0.053(5) 0.045(5)
C15 0.088(5) 0.048(4) 0.058(4) 0.014(3) 0.011(3) 0.036(4)
C16 0.086(5) 0.052(4) 0.071(4) 0.028(3) 0.031(4) 0.019(4)
C17 0.055(4) 0.068(4) 0.067(4) 0.011(4) 0.020(3) 0.011(3)
C18 0.043(3) 0.053(3) 0.044(3) 0.005(3) 0.012(2) 0.015(3)
C19 0.046(3) 0.097(6) 0.068(4) 0.013(4) 0.014(3) 0.035(4)
C20 0.071(5) 0.102(6) 0.083(5) 0.013(5) 0.011(4) 0.062(5)
C21 0.085(5) 0.071(5) 0.076(5) 0.027(4) 0.018(4) 0.053(4)
C22 0.052(3) 0.063(4) 0.062(4) 0.023(3) 0.016(3) 0.032(3)
C23 0.043(3) 0.041(3) 0.048(3) 0.007(2) 0.010(2) 0.018(2)
C24 0.045(3) 0.054(3) 0.061(4) 0.002(3) 0.007(3) 0.026(3)
C25 0.057(3) 0.048(3) 0.047(3) 0.003(3) 0.011(3) 0.019(3)
C26 0.085(5) 0.076(5) 0.064(4) 0.027(4) 0.028(4) 0.043(4)
C27 0.073(5) 0.091(6) 0.094(6) 0.040(5) 0.025(4) 0.032(4)
C28 0.194(11) 0.107(8) 0.128(8) 0.018(7) 0.113(8) 0.043(8)

loop_
_atom_type_symbol
_atom_type_description
_atom_type_scat_dispersion_real
_atom_type_scat_dispersion_imag
_atom_type_scat_source
C C 0.0033 0.0016 'International Tables Vol C Tables 4.2.6.8 and 6.1.1.4'
H H 0.0000 0.0000 'International Tables Vol C Tables 4.2.6.8 and 6.1.1.4'
N N 0.0061 0.0033 'International Tables Vol C Tables 4.2.6.8 and 6.1.1.4'
I I -0.4742 1.8119 'International Tables Vol C Tables 4.2.6.8 and 6.1.1.4'
Ag Ag -0.8971 1.1015 'International Tables Vol C Tables 4.2.6.8 and 6.1.1.4'

loop_
_geom_angle_atom_site_label_1
_geom_angle_atom_site_label_2
_geom_angle_atom_site_label_3
_geom_angle
_geom_angle_site_symmetry_1
_geom_angle_site_symmetry_3
_geom_angle_publ_flag
I2 Ag1 I1 117.93(2) . . ?
I2 Ag1 I1 113.31(2) . 2_656 ?
I1 Ag1 I1 114.80(2) . 2_656 ?
I2 Ag1 I3 100.89(2) . . ?
I1 Ag1 I3 104.81(2) . . ?
I1 Ag1 I3 102.15(2) 2_656 . ?
I2 Ag1 Ag1 143.29(3) . 2_656 ?
I1 Ag1 Ag1 57.692(17) . 2_656 ?
I1 Ag1 Ag1 57.111(18) 2_656 2_656 ?
I3 Ag1 Ag1 115.63(3) . 2_656 ?
Ag1 I1 Ag1 65.20(2) . 2_656 ?
Ag1 I3 I4 130.596(19) . . ?
I5 I4 I3 177.772(19) . . ?
C1 N1 C9 120.5(4) . . ?
C1 N1 C10 117.7(4) . . ?
C9 N1 C10 121.8(4) . . ?
C15 N2 C23 121.2(5) . . ?
C15 N2 C24 118.1(5) . . ?
C23 N2 C24 120.7(5) . . ?
N1 C1 C2 123.1(5) . . ?
N1 C1 H1 118.5 . . ?
C2 C1 H1 118.5 . . ?
C3 C2 C1 118.6(5) . . ?
C3 C2 H2 120.7 . . ?
C1 C2 H2 120.7 . . ?
C2 C3 C4 120.8(5) . . ?
C2 C3 H3 119.6 . . ?
C4 C3 H3 119.6 . . ?
C3 C4 C9 118.9(5) . . ?
C3 C4 C5 122.7(5) . . ?
C9 C4 C5 118.4(5) . . ?
C6 C5 C4 120.6(5) . . ?
C6 C5 H5 119.7 . . ?
C4 C5 H5 119.7 . . ?
C5 C6 C7 119.9(5) . . ?
C5 C6 H6 120.0 . . ?
C7 C6 H6 120.0 . . ?
C8 C7 C6 121.4(5) . . ?
C8 C7 H7 119.3 . . ?
C6 C7 H7 119.3 . . ?
C7 C8 C9 119.4(5) . . ?
C7 C8 H8 120.3 . . ?
C9 C8 H8 120.3 . . ?
N1 C9 C8 121.7(4) . . ?
N1 C9 C4 118.1(4) . . ?
C8 C9 C4 120.3(5) . . ?
N1 C10 C11 111.4(4) . . ?
N1 C10 H10A 109.3 . . ?
C11 C10 H10A 109.3 . . ?
N1 C10 H10B 109.3 . . ?
C11 C10 H10B 109.3 . . ?
H10A C10 H10B 108.0 . . ?
C10 C11 C12 112.2(5) . . ?
C10 C11 H11A 109.2 . . ?
C12 C11 H11A 109.2 . . ?
C10 C11 H11B 109.2 . . ?
C12 C11 H11B 109.2 . . ?
H11A C11 H11B 107.9 . . ?
C14 C12 C13 111.2(6) . . ?
C14 C12 C11 110.7(5) . . ?
C13 C12 C11 112.5(5) . . ?
C14 C12 H12 107.4 . . ?
C13 C12 H12 107.4 . . ?
C11 C12 H12 107.4 . . ?
C12 C13 H13A 109.5 . . ?
C12 C13 H13B 109.5 . . ?
H13A C13 H13B 109.5 . . ?
C12 C13 H13C 109.5 . . ?
H13A C13 H13C 109.5 . . ?
H13B C13 H13C 109.5 . . ?
C12 C14 H14A 109.5 . . ?
C12 C14 H14B 109.5 . . ?
H14A C14 H14B 109.5 . . ?
C12 C14 H14C 109.5 . . ?
H14A C14 H14C 109.5 . . ?
H14B C14 H14C 109.5 . . ?
N2 C15 C16 122.7(6) . . ?
N2 C15 H15 118.7 . . ?
C16 C15 H15 118.7 . . ?
C15 C16 C17 119.1(6) . . ?
C15 C16 H16 120.5 . . ?
C17 C16 H16 120.5 . . ?
C16 C17 C18 120.5(6) . . ?
C16 C17 H17 119.8 . . ?
C18 C17 H17 119.8 . . ?
C17 C18 C19 122.4(6) . . ?
C17 C18 C23 119.1(6) . . ?
C19 C18 C23 118.5(6) . . ?
C20 C19 C18 120.7(6) . . ?
C20 C19 H19 119.7 . . ?
C18 C19 H19 119.7 . . ?
C19 C20 C21 119.1(6) . . ?
C19 C20 H20 120.5 . . ?
C21 C20 H20 120.5 . . ?
C22 C21 C20 121.4(7) . . ?
C22 C21 H21 119.3 . . ?
C20 C21 H21 119.3 . . ?
C21 C22 C23 119.9(6) . . ?
C21 C22 H22 120.0 . . ?
C23 C22 H22 120.0 . . ?
C22 C23 N2 122.2(5) . . ?
C22 C23 C18 120.3(5) . . ?
N2 C23 C18 117.5(5) . . ?
N2 C24 C25 112.3(4) . . ?
N2 C24 H24A 109.1 . . ?
C25 C24 H24A 109.1 . . ?
N2 C24 H24B 109.1 . . ?
C25 C24 H24B 109.1 . . ?
H24A C24 H24B 107.9 . . ?
C24 C25 C26 111.8(5) . . ?
C24 C25 H25A 109.3 . . ?
C26 C25 H25A 109.3 . . ?
C24 C25 H25B 109.3 . . ?
C26 C25 H25B 109.3 . . ?
H25A C25 H25B 107.9 . . ?
C28 C26 C27 110.1(7) . . ?
C28 C26 C25 107.6(6) . . ?
C27 C26 C25 112.5(6) . . ?
C28 C26 H26 108.8 . . ?
C27 C26 H26 108.8 . . ?
C25 C26 H26 108.8 . . ?
C26 C27 H27A 109.5 . . ?
C26 C27 H27B 109.5 . . ?
H27A C27 H27B 109.5 . . ?
C26 C27 H27C 109.5 . . ?
H27A C27 H27C 109.5 . . ?
H27B C27 H27C 109.5 . . ?
C26 C28 H28A 109.5 . . ?
C26 C28 H28B 109.5 . . ?
H28A C28 H28B 109.5 . . ?
C26 C28 H28C 109.5 . . ?
H28A C28 H28C 109.5 . . ?
H28B C28 H28C 109.5 . . ?

loop_
_geom_bond_atom_site_label_1
_geom_bond_atom_site_label_2
_geom_bond_distance
_geom_bond_site_symmetry_2
_geom_bond_publ_flag
Ag1 I2 2.7637(7) . ?
Ag1 I1 2.8496(7) . ?
Ag1 I1 2.8681(7) 2_656 ?
Ag1 I3 3.0041(7) . ?
Ag1 Ag1 3.0804(10) 2_656 ?
I1 Ag1 2.8681(7) 2_656 ?
I3 I4 3.0376(6) . ?
I4 I5 2.8292(7) . ?
N1 C1 1.324(7) . ?
N1 C9 1.385(6) . ?
N1 C10 1.485(6) . ?
N2 C15 1.334(8) . ?
N2 C23 1.392(7) . ?
N2 C24 1.493(7) . ?
C1 C2 1.369(7) . ?
C1 H1 0.9300 . ?
C2 C3 1.353(8) . ?
C2 H2 0.9300 . ?
C3 C4 1.399(7) . ?
C3 H3 0.9300 . ?
C4 C9 1.413(6) . ?
C4 C5 1.418(8) . ?
C5 C6 1.360(8) . ?
C5 H5 0.9300 . ?
C6 C7 1.405(8) . ?
C6 H6 0.9300 . ?
C7 C8 1.366(8) . ?
C7 H7 0.9300 . ?
C8 C9 1.401(7) . ?
C8 H8 0.9300 . ?
C10 C11 1.504(7) . ?
C10 H10A 0.9700 . ?
C10 H10B 0.9700 . ?
C11 C12 1.530(7) . ?
C11 H11A 0.9700 . ?
C11 H11B 0.9700 . ?
C12 C14 1.502(9) . ?
C12 C13 1.504(9) . ?
C12 H12 0.9800 . ?
C13 H13A 0.9600 . ?
C13 H13B 0.9600 . ?
C13 H13C 0.9600 . ?
C14 H14A 0.9600 . ?
C14 H14B 0.9600 . ?
C14 H14C 0.9600 . ?
C15 C16 1.360(9) . ?
C15 H15 0.9300 . ?
C16 C17 1.365(10) . ?
C16 H16 0.9300 . ?
C17 C18 1.406(9) . ?
C17 H17 0.9300 . ?
C18 C19 1.400(8) . ?
C18 C23 1.417(7) . ?
C19 C20 1.376(9) . ?
C19 H19 0.9300 . ?
C20 C21 1.413(10) . ?
C20 H20 0.9300 . ?
C21 C22 1.348(8) . ?
C21 H21 0.9300 . ?
C22 C23 1.389(8) . ?
C22 H22 0.9300 . ?
C24 C25 1.507(7) . ?
C24 H24A 0.9700 . ?
C24 H24B 0.9700 . ?
C25 C26 1.531(8) . ?
C25 H25A 0.9700 . ?
C25 H25B 0.9700 . ?
C26 C28 1.515(9) . ?
C26 C27 1.518(9) . ?
C26 H26 0.9800 . ?
C27 H27A 0.9600 . ?
C27 H27B 0.9600 . ?
C27 H27C 0.9600 . ?
C28 H28A 0.9600 . ?
C28 H28B 0.9600 . ?
C28 H28C 0.9600 . ?
